data_4340895
loop_
_publ_author_name
'Lin, Jian'
'Diefenbach, Kariem'
'Fu, Jingcheng'
'Cross, Justin N.'
'Clark, Ronald J.'
'Albrecht-Schmitt, Thomas E'

_publ_section_title
;
 LnV3Te3O15(OH)3&#x00B7;nH2O (Ln = Ce, Pr, Nd, Sm, Eu, Gd; n = 1-2): A New
 Series of Semiconductors with Mixed-Valent Tellurium (IV,VI) Oxoanions.
;
_journal_issue 17
_journal_name_full 'Inorganic chemistry'
_journal_page_first 9058
_journal_page_last 9064
_journal_paper_doi 10.1021/ic501068e
_journal_volume 53
_journal_year 2014
_chemical_formula_moiety CeTe3V3O15(OH)3(H2O)2
_chemical_formula_sum 'Ce O20 Te3 V3'
_chemical_formula_weight 995.74
_chemical_melting_point ?
_chemical_name_common 'cerium tellurium vanadate'
_chemical_name_systematic
;
 ?
;
_space_group_crystal_system hexagonal
_space_group_IT_number 194
_space_group_name_Hall '-P 6c 2c'
_space_group_name_H-M_alt 'P 63/m m c'
_symmetry_space_group_name_Hall '-P 6c 2c'
_symmetry_space_group_name_H-M 'P 63/m m c'
_audit_creation_method SHELXL-2013
_cell_angle_alpha 90
_cell_angle_beta 90
_cell_angle_gamma 120
_cell_formula_units_Z 4
_cell_length_a 12.166(5)
_cell_length_b 12.166(5)
_cell_length_c 12.537(5)
_cell_measurement_reflns_used 1412
_cell_measurement_temperature 100(2)
_cell_measurement_theta_max 26.371
_cell_measurement_theta_min 2.525
_cell_volume 1607.0(11)
_computing_cell_refinement 'smart saint'
_computing_data_collection smart
_computing_data_reduction SAINT
_computing_molecular_graphics 'SHELXP-2013 (Sheldrick, 2013)'
_computing_publication_material 'SHELXCIF-2013 (Sheldrick, 2013)'
_computing_structure_refinement 'SHELXL-2013 (Sheldrick, 2013)'
_computing_structure_solution 'SHELXT-2013 (Sheldrick, 2013)'
_diffrn_ambient_temperature 100(2)
_diffrn_detector_area_resol_mean 0
_diffrn_measured_fraction_theta_full 0.998
_diffrn_measured_fraction_theta_max 0.998
_diffrn_measurement_device_type 'BRUKER apex II'
_diffrn_measurement_method '0.5 wide w/ exposures'
_diffrn_radiation_type MoK\a
_diffrn_radiation_wavelength 0.71073
_diffrn_reflns_av_R_equivalents 0.0626
_diffrn_reflns_av_unetI/netI 0.0149
_diffrn_reflns_Laue_measured_fraction_full 0.998
_diffrn_reflns_Laue_measured_fraction_max 0.998
_diffrn_reflns_limit_h_max 15
_diffrn_reflns_limit_h_min -15
_diffrn_reflns_limit_k_max 15
_diffrn_reflns_limit_k_min -15
_diffrn_reflns_limit_l_max 15
_diffrn_reflns_limit_l_min -15
_diffrn_reflns_number 19490
_diffrn_reflns_point_group_measured_fraction_full 0.998
_diffrn_reflns_point_group_measured_fraction_max 0.998
_diffrn_reflns_theta_full 25.242
_diffrn_reflns_theta_max 26.371
_diffrn_reflns_theta_min 2.525
_diffrn_source 'Imus microfocused'
_exptl_absorpt_coefficient_mu 9.915
_exptl_absorpt_correction_type numerical
_exptl_absorpt_process_details SHELTXPREP
_exptl_crystal_colour 'dark red'
_exptl_crystal_density_diffrn 4.116
_exptl_crystal_density_meas ?
_exptl_crystal_density_method 'not measured'
_exptl_crystal_description hexagonal
_exptl_crystal_F_000 1772
_exptl_crystal_size_max 0.020
_exptl_crystal_size_mid 0.010
_exptl_crystal_size_min 0.010
_exptl_transmission_factor_max 0.906
_exptl_transmission_factor_min 0.888
_refine_diff_density_max 2.987
_refine_diff_density_min -1.432
_refine_diff_density_rms 0.303
_refine_ls_extinction_method none
_refine_ls_goodness_of_fit_ref 1.149
_refine_ls_hydrogen_treatment undef
_refine_ls_matrix_type full
_refine_ls_number_parameters 74
_refine_ls_number_reflns 658
_refine_ls_number_restraints 39
_refine_ls_restrained_S_all 1.130
_refine_ls_R_factor_all 0.0427
_refine_ls_R_factor_gt 0.0389
_refine_ls_shift/su_max 0.019
_refine_ls_shift/su_mean 0.001
_refine_ls_structure_factor_coef Fsqd
_refine_ls_weighting_details 'w=1/[\s^2^(Fo^2^)+(0.0459P)^2^+38.8826P] where P=(Fo^2^+2Fc^2^)/3'
_refine_ls_weighting_scheme calc
_refine_ls_wR_factor_gt 0.0992
_refine_ls_wR_factor_ref 0.1017
_reflns_Friedel_coverage 0.000
_reflns_number_gt 605
_reflns_number_total 658
_reflns_threshold_expression 'I > 2\s(I)'
_cod_data_source_file ic501068e_si_002.cif
_cod_data_source_block Ce
_cod_depositor_comments
;
The following automatic conversions were performed:

'_chemical_melting_point' value 'N/A' was changed to '?' - the value
is undefined or not given.

Automatic conversion script
Id: cif_fix_values 2281 2013-09-26 08:29:07Z andrius 

 Adding full bibliography for 4340895--4340900.cif.

The following automatic conversions were performed:

'_exptl_crystal_density_meas' value 'N/A' was changed to '?' - the
value is perceived as not measured.

Automatic conversion script
Id: cif_fix_values 3008 2015-01-20 13:52:24Z robertas 
;
_cod_original_cell_volume 1606.9(15)
_cod_database_code 4340895
_shelx_space_group_comment
;
The symmetry employed for this shelxl refinement is uniquely defined
by the following loop, which should always be used as a source of
symmetry information in preference to the above space-group names.
They are only intended as comments.
;
_shelx_estimated_absorpt_t_min N/A
_shelx_estimated_absorpt_t_max N/A
_shelxl_version_number 2013-4

loop_
_space_group_symop_operation_xyz
'x, y, z'
'-y, x-y, z'
'-x+y, -x, z'
'-x, -y, z+1/2'
'y, -x+y, z+1/2'
'x-y, x, z+1/2'
'y, x, -z'
'x-y, -y, -z'
'-x, -x+y, -z'
'-y, -x, -z+1/2'
'-x+y, y, -z+1/2'
'x, x-y, -z+1/2'
'-x, -y, -z'
'y, -x+y, -z'
'x-y, x, -z'
'x, y, -z-1/2'
'-y, x-y, -z-1/2'
'-x+y, -x, -z-1/2'
'-y, -x, z'
'-x+y, y, z'
'x, x-y, z'
'y, x, z-1/2'
'x-y, -y, z-1/2'
'-x, -x+y, z-1/2'

loop_
_atom_site_label
_atom_site_type_symbol
_atom_site_fract_x
_atom_site_fract_y
_atom_site_fract_z
_atom_site_U_iso_or_equiv
_atom_site_adp_type
_atom_site_occupancy
_atom_site_site_symmetry_order
_atom_site_calc_flag
_atom_site_refinement_flags_posn
_atom_site_refinement_flags_adp
_atom_site_refinement_flags_occupancy
Ce1 Ce -0.3333 0.3333 0.09258(8) 0.0094(3) Uani 1 6 d S TU P
Te1 Te -0.39630(13) 0.03132(13) 0.2500 0.0128(3) Uani 0.5 2 d S TU P
Te2 Te -0.5000 0.0000 0.5000 0.0098(3) Uani 1 4 d S TU P
V1 V -0.16177(10) 0.16177(10) 0.5030(2) 0.0245(6) Uani 1 2 d S TU P
O1 O -0.5295(3) -0.0589(7) 0.3529(6) 0.0131(15) Uani 1 2 d S TU P
O2 O -0.3322(5) 0.1270(5) 0.4606(4) 0.0157(11) Uani 1 1 d . U .
O3 O -0.4088(6) 0.1823(11) 0.2500 0.025(3) Uani 1 4 d S TU P
O4 O -0.3333 0.3333 -0.1103(11) 0.017(3) Uani 1 6 d S TU P
O5 O -0.2162(11) 0.0010(12) 0.4599(10) 0.028(3) Uani 0.5 1 d . U P
O6A O -0.1618(10) 0.1618(10) 0.6250(19) 0.040(5) Uani 0.5 2 d S TU P
O6B O -0.1936(12) 0.1936(12) 0.6471(18) 0.042(5) Uani 0.5 2 d S TU P
O7 O -0.1339(10) 0.1339(10) 0.3555(19) 0.045(4) Uani 0.5 2 d S TU P
OW1A O 0.0000 0.0000 0.404(2) 0.056(5) Uani 0.96 6 d S TU P
OW1B O 0.0000 0.0000 0.0000 0.258(7) Uani 0.08 12 d S TU P

loop_
_atom_site_aniso_label
_atom_site_aniso_U_11
_atom_site_aniso_U_22
_atom_site_aniso_U_33
_atom_site_aniso_U_23
_atom_site_aniso_U_13
_atom_site_aniso_U_12
Ce1 0.0093(4) 0.0093(4) 0.0098(5) 0.000 0.000 0.00464(18)
Te1 0.0127(7) 0.0103(7) 0.0145(7) 0.000 0.000 0.0050(6)
Te2 0.0096(4) 0.0087(5) 0.0109(5) 0.0005(4) 0.00025(18) 0.0043(2)
V1 0.0094(7) 0.0094(7) 0.0530(15) 0.0064(5) -0.0064(5) 0.0035(8)
O1 0.018(3) 0.011(4) 0.009(3) 0.000(3) 0.0002(14) 0.0054(18)
O2 0.007(2) 0.012(2) 0.025(3) 0.006(2) 0.002(2) 0.002(2)
O3 0.038(6) 0.012(5) 0.015(5) 0.000 0.000 0.006(3)
O4 0.021(4) 0.021(4) 0.011(5) 0.000 0.000 0.010(2)
O5 0.014(6) 0.018(5) 0.055(7) 0.002(5) 0.007(5) 0.011(5)
O6A 0.048(10) 0.048(10) 0.045(7) 0.008(3) -0.008(3) 0.040(12)
O6B 0.050(10) 0.050(10) 0.037(7) 0.008(3) -0.008(3) 0.034(11)
O7 0.031(7) 0.031(7) 0.066(8) -0.012(5) 0.012(5) 0.012(9)
OW1A 0.053(4) 0.053(4) 0.063(7) 0.000 0.000 0.027(2)
OW1B 0.258(6) 0.258(6) 0.258(9) 0.000 0.000 0.129(3)

loop_
_atom_type_symbol
_atom_type_description
_atom_type_scat_dispersion_real
_atom_type_scat_dispersion_imag
_atom_type_scat_source
O O 0.0106 0.0060 'International Tables Vol C Tables 4.2.6.8 and 6.1.1.4'
V V 0.3005 0.5294 'International Tables Vol C Tables 4.2.6.8 and 6.1.1.4'
Te Te -0.5308 1.6751 'International Tables Vol C Tables 4.2.6.8 and 6.1.1.4'
Ce Ce -0.2486 2.6331 'International Tables Vol C Tables 4.2.6.8 and 6.1.1.4'

loop_
_geom_angle_atom_site_label_1
_geom_angle_atom_site_label_2
_geom_angle_atom_site_label_3
_geom_angle
_geom_angle_site_symmetry_1
_geom_angle_site_symmetry_3
O3 Ce1 O3 65.8(3) 2_565 .
O3 Ce1 O3 65.8(3) 2_565 3_455
O3 Ce1 O3 65.8(3) . 3_455
O3 Ce1 O4 141.1(2) 2_565 .
O3 Ce1 O4 141.1(2) . .
O3 Ce1 O4 141.1(2) 3_455 .
O3 Ce1 O2 101.33(12) 2_565 16_556
O3 Ce1 O2 71.1(2) . 16_556
O3 Ce1 O2 136.57(19) 3_455 16_556
O4 Ce1 O2 75.16(12) . 16_556
O3 Ce1 O2 71.1(2) 2_565 10
O3 Ce1 O2 101.33(12) . 10
O3 Ce1 O2 136.57(19) 3_455 10
O4 Ce1 O2 75.16(12) . 10
O2 Ce1 O2 57.3(2) 16_556 10
O3 Ce1 O2 136.57(19) 2_565 11_455
O3 Ce1 O2 71.1(2) . 11_455
O3 Ce1 O2 101.33(12) 3_455 11_455
O4 Ce1 O2 75.16(12) . 11_455
O2 Ce1 O2 58.3(2) 16_556 11_455
O2 Ce1 O2 113.68(10) 10 11_455
O3 Ce1 O2 71.1(2) 2_565 17_566
O3 Ce1 O2 136.57(19) . 17_566
O3 Ce1 O2 101.33(12) 3_455 17_566
O4 Ce1 O2 75.16(12) . 17_566
O2 Ce1 O2 113.68(10) 16_556 17_566
O2 Ce1 O2 58.3(2) 10 17_566
O2 Ce1 O2 150.3(2) 11_455 17_566
O3 Ce1 O2 136.57(19) 2_565 18_456
O3 Ce1 O2 101.33(12) . 18_456
O3 Ce1 O2 71.1(2) 3_455 18_456
O4 Ce1 O2 75.16(12) . 18_456
O2 Ce1 O2 113.68(10) 16_556 18_456
O2 Ce1 O2 150.3(2) 10 18_456
O2 Ce1 O2 57.3(2) 11_455 18_456
O2 Ce1 O2 113.68(10) 17_566 18_456
O3 Ce1 O2 101.33(12) 2_565 12_565
O3 Ce1 O2 136.57(19) . 12_565
O3 Ce1 O2 71.1(2) 3_455 12_565
O4 Ce1 O2 75.16(12) . 12_565
O2 Ce1 O2 150.3(2) 16_556 12_565
O2 Ce1 O2 113.68(10) 10 12_565
O2 Ce1 O2 113.68(10) 11_455 12_565
O2 Ce1 O2 57.3(2) 17_566 12_565
O2 Ce1 O2 58.3(2) 18_456 12_565
O3 Ce1 Te2 122.84(5) 2_565 4_454
O3 Ce1 Te2 69.4(2) . 4_454
O3 Ce1 Te2 122.84(5) 3_455 4_454
O4 Ce1 Te2 71.712(18) . 4_454
O2 Ce1 Te2 29.19(11) 16_556 4_454
O2 Ce1 Te2 85.14(11) 10 4_454
O2 Ce1 Te2 29.19(11) 11_455 4_454
O2 Ce1 Te2 135.78(12) 17_566 4_454
O2 Ce1 Te2 85.14(11) 18_456 4_454
O2 Ce1 Te2 135.78(12) 12_565 4_454
O3 Ce1 Te2 69.4(2) 2_565 5_554
O3 Ce1 Te2 122.84(5) . 5_554
O3 Ce1 Te2 122.84(5) 3_455 5_554
O4 Ce1 Te2 71.712(18) . 5_554
O2 Ce1 Te2 85.14(11) 16_556 5_554
O2 Ce1 Te2 29.19(11) 10 5_554
O2 Ce1 Te2 135.78(12) 11_455 5_554
O2 Ce1 Te2 29.19(11) 17_566 5_554
O2 Ce1 Te2 135.78(12) 18_456 5_554
O2 Ce1 Te2 85.14(11) 12_565 5_554
Te2 Ce1 Te2 110.628(17) 4_454 5_554
O3 Te1 O1 95.7(2) . 16_556
O3 Te1 O1 95.7(2) . .
O1 Te1 O1 84.0(4) 16_556 .
O3 Te1 Te1 56.1(2) . 20_455
O1 Te1 Te1 56.24(13) 16_556 20_455
O1 Te1 Te1 56.24(13) . 20_455
O2 Te2 O2 180.0 . 13_456
O2 Te2 O2 83.3(3) . 20_455
O2 Te2 O2 96.7(3) 13_456 20_455
O2 Te2 O2 96.7(3) . 8_556
O2 Te2 O2 83.3(3) 13_456 8_556
O2 Te2 O2 180.0 20_455 8_556
O2 Te2 O1 88.8(2) . .
O2 Te2 O1 91.2(2) 13_456 .
O2 Te2 O1 88.8(2) 20_455 .
O2 Te2 O1 91.2(2) 8_556 .
O2 Te2 O1 91.2(2) . 13_456
O2 Te2 O1 88.8(2) 13_456 13_456
O2 Te2 O1 91.2(2) 20_455 13_456
O2 Te2 O1 88.8(2) 8_556 13_456
O1 Te2 O1 180.0 . 13_456
O2 Te2 Ce1 138.30(17) . 4_455
O2 Te2 Ce1 41.70(17) 13_456 4_455
O2 Te2 Ce1 138.30(17) 20_455 4_455
O2 Te2 Ce1 41.70(17) 8_556 4_455
O1 Te2 Ce1 89.7(2) . 4_455
O1 Te2 Ce1 90.3(2) 13_456 4_455
O2 Te2 Ce1 41.70(17) . 16_556
O2 Te2 Ce1 138.30(17) 13_456 16_556
O2 Te2 Ce1 41.70(17) 20_455 16_556
O2 Te2 Ce1 138.30(17) 8_556 16_556
O1 Te2 Ce1 90.3(2) . 16_556
O1 Te2 Ce1 89.7(2) 13_456 16_556
Ce1 Te2 Ce1 180.0 4_455 16_556
O6A V1 O5 75.1(6) . 14_556
O6A V1 O5 75.1(6) . 8_556
O5 V1 O5 94.7(7) 14_556 8_556
O6A V1 O5 107.4(7) . 19
O5 V1 O5 32.3(8) 14_556 19
O5 V1 O5 102.8(7) 8_556 19
O6A V1 O5 107.4(7) . .
O5 V1 O5 102.8(7) 14_556 .
O5 V1 O5 32.3(8) 8_556 .
O5 V1 O5 92.9(7) 19 .
O6A V1 O6B 20.3(8) . .
O5 V1 O6B 88.6(6) 14_556 .
O5 V1 O6B 88.6(6) 8_556 .
O5 V1 O6B 119.7(6) 19 .
O5 V1 O6B 119.7(6) . .
O6A V1 O7 162.4(11) . .
O5 V1 O7 93.2(7) 14_556 .
O5 V1 O7 93.2(7) 8_556 .
O5 V1 O7 61.8(5) 19 .
O5 V1 O7 61.8(5) . .
O6B V1 O7 177.3(10) . .
O6A V1 O2 105.6(6) . 19
O5 V1 O2 93.3(4) 14_556 19
O5 V1 O2 171.8(4) 8_556 19
O5 V1 O2 84.9(4) 19 19
O5 V1 O2 146.0(4) . 19
O6B V1 O2 90.0(6) . 19
O7 V1 O2 87.9(6) . 19
O6A V1 O2 105.6(6) . .
O5 V1 O2 171.8(4) 14_556 .
O5 V1 O2 93.3(4) 8_556 .
O5 V1 O2 146.0(4) 19 .
O5 V1 O2 84.9(4) . .
O6B V1 O2 90.0(6) . .
O7 V1 O2 87.9(6) . .
O2 V1 O2 78.6(3) 19 .
Te1 O1 Te1 67.5(3) 20_455 .
Te1 O1 Te2 118.5(3) 20_455 .
Te1 O1 Te2 118.5(3) . .
Te2 O2 V1 133.5(3) . .
Te2 O2 Ce1 109.1(2) . 16_556
V1 O2 Ce1 112.0(2) . 16_556
Te1 O3 Te1 67.9(4) . 20_455
Te1 O3 Ce1 121.37(8) . .
Te1 O3 Ce1 121.37(8) 20_455 .
Te1 O3 Ce1 121.37(8) . 16_556
Te1 O3 Ce1 121.37(8) 20_455 16_556
Ce1 O3 Ce1 102.3(4) . 16_556
O5 O5 V1 73.9(14) 8_556 15_556
O5 O5 V1 73.8(14) 8_556 .
V1 O5 V1 141.6(7) 15_556 .
O6B O6A V1 112(3) . .
O6A O6B V1 47(3) . .
OW1A OW1B OW1A 180.0 16_556 4_554

loop_
_geom_bond_atom_site_label_1
_geom_bond_atom_site_label_2
_geom_bond_distance
_geom_bond_site_symmetry_2
Ce1 O3 2.535(8) 2_565
Ce1 O3 2.535(8) .
Ce1 O3 2.535(8) 3_455
Ce1 O4 2.544(14) .
Ce1 O2 2.604(6) 16_556
Ce1 O2 2.604(6) 10
Ce1 O2 2.604(6) 11_455
Ce1 O2 2.604(6) 17_566
Ce1 O2 2.604(6) 18_456
Ce1 O2 2.604(6) 12_565
Ce1 Te2 3.6988(14) 4_454
Ce1 Te2 3.6988(14) 5_554
Te1 O3 1.918(10) .
Te1 O1 1.927(6) 16_556
Te1 O1 1.927(6) .
Te1 Te1 2.142(3) 20_455
Te2 O2 1.909(5) .
Te2 O2 1.909(5) 13_456
Te2 O2 1.909(5) 20_455
Te2 O2 1.909(5) 8_556
Te2 O1 1.946(7) .
Te2 O1 1.946(7) 13_456
Te2 Ce1 3.6988(14) 4_455
Te2 Ce1 3.6988(14) 16_556
V1 O6A 1.53(2) .
V1 O5 1.805(13) 14_556
V1 O5 1.805(13) 8_556
V1 O5 1.806(13) 19
V1 O5 1.806(13) .
V1 O6B 1.93(2) .
V1 O7 1.94(2) .
V1 O2 1.970(5) 19
V1 O2 1.970(5) .
O1 Te1 1.927(6) 20_455
O2 Ce1 2.604(6) 16_556
O3 Te1 1.918(10) 20_455
O3 Ce1 2.535(8) 16_556
O5 O5 1.01(3) 8_556
O5 V1 1.805(13) 15_556
O6A O6B 0.72(3) .
OW1A OW1B 1.20(3) 4
OW1B OW1A 1.20(3) 16_556
OW1B OW1A 1.20(3) 4_554
